data_1550306
loop_
_publ_author_name
'Mandal, Swadhin K.'
'Sau, Samaresh Ch'
'Bhattacharjee, Rameswar'
'Hota, Pradip kumar'
'Vardhanapu, Pavan Kumar'
'vijaykumar, gonela'
'Govindarajan, R.'
'Datta, Ayan'

_publ_section_title
;
 Transforming Atmospheric CO2 into Alternative Fuels: a Metal-Free
 Approach under Ambient Conditions
;
_journal_name_full 'Chemical Science'
_journal_paper_doi 10.1039/C8SC03581D
_journal_year 2019
_chemical_formula_moiety 'C47 H59 B N2'
_chemical_formula_sum 'C47 H59 B N2'
_chemical_formula_weight 662.77
_chemical_name_systematic
;
 ? 
;
_space_group_crystal_system monoclinic
_space_group_IT_number 14
_space_group_name_Hall '-P 2yn'
_space_group_name_H-M_alt 'P 1 21/n 1'
_symmetry_space_group_name_Hall '-P 2yn'
_symmetry_space_group_name_H-M 'P 1 21/n 1'
_atom_sites_solution_hydrogens geom
_atom_sites_solution_primary direct
_atom_sites_solution_secondary difmap
_audit_creation_date 2017-04-27
_audit_creation_method
;
Olex2 1.2
(compiled 2017.03.28 svn.r3405 for OlexSys, GUI svn.r5335)
;
_audit_update_record
;
2017-10-31 deposited with the CCDC.
2018-11-30 downloaded from the CCDC.
;
_cell_angle_alpha 90.00
_cell_angle_beta 98.7643(19)
_cell_angle_gamma 90.00
_cell_formula_units_Z 4
_cell_length_a 11.2461(3)
_cell_length_b 23.0691(6)
_cell_length_c 15.3687(3)
_cell_measurement_reflns_used 4362
_cell_measurement_temperature 100.01(10)
_cell_measurement_theta_max 27.9320
_cell_measurement_theta_min 2.0190
_cell_volume 3940.66(17)
_computing_cell_refinement 'CrysAlisPro 1.171.38.43f (Rigaku OD, 2015)'
_computing_data_collection 'CrysAlisPro 1.171.38.43f (Rigaku OD, 2015)'
_computing_data_reduction 'CrysAlisPro 1.171.38.43f (Rigaku OD, 2015)'
_computing_molecular_graphics 'Olex2 (Dolomanov et al., 2009)'
_computing_publication_material 'Olex2 (Dolomanov et al., 2009)'
_computing_structure_refinement 'ShelXL (Sheldrick, 2015)'
_computing_structure_solution 'ShelXS (Sheldrick, 2008)'
_diffrn_ambient_environment N~2~
_diffrn_ambient_temperature 100.01(10)
_diffrn_detector 'CCD plate'
_diffrn_detector_area_resol_mean 15.9160
_diffrn_detector_type Eos
_diffrn_measured_fraction_theta_full 0.996
_diffrn_measured_fraction_theta_max 0.881
_diffrn_measurement_details
;
List of Runs (angles in degrees, time in seconds):

  # Type    Start    End  Width  t~exp~   \w     \q     \k     \f   Frames
#--------------------------------------------------------------------------
  1  \w    -40.00  67.00   1.00   55.00    --   28.47 -57.00 -90.00  107
  2  \w     -8.00 107.00   1.00   55.00    --   28.47  77.00 120.00  115
;
_diffrn_measurement_device 'four-circle diffractometer'
_diffrn_measurement_device_type 'SuperNova, Dual, Cu at zero, Eos'
_diffrn_measurement_method '\w scans'
_diffrn_orient_matrix_type 'CrysAlisPro convention (1999,Acta A55,543-557)'
_diffrn_orient_matrix_UB_11 0.0577459000
_diffrn_orient_matrix_UB_12 -0.0032004000
_diffrn_orient_matrix_UB_13 -0.0125817000
_diffrn_orient_matrix_UB_21 -0.0113403000
_diffrn_orient_matrix_UB_22 -0.0299096000
_diffrn_orient_matrix_UB_23 -0.0079754000
_diffrn_orient_matrix_UB_31 -0.0246755000
_diffrn_orient_matrix_UB_32 0.0062814000
_diffrn_orient_matrix_UB_33 -0.0442946000
_diffrn_radiation_monochromator mirror
_diffrn_radiation_probe x-ray
_diffrn_radiation_type MoK\a
_diffrn_radiation_wavelength 0.71073
_diffrn_reflns_av_R_equivalents 0.0214
_diffrn_reflns_av_unetI/netI 0.0429
_diffrn_reflns_limit_h_max 14
_diffrn_reflns_limit_h_min -7
_diffrn_reflns_limit_k_max 28
_diffrn_reflns_limit_k_min -9
_diffrn_reflns_limit_l_max 19
_diffrn_reflns_limit_l_min -20
_diffrn_reflns_number 13082
_diffrn_reflns_theta_full 25.00
_diffrn_reflns_theta_max 28.12
_diffrn_reflns_theta_min 2.03
_diffrn_source 'micro-focus sealed X-ray tube'
_diffrn_source_type 'SuperNova (Mo) X-ray Source'
_exptl_absorpt_coefficient_mu 0.063
_exptl_absorpt_correction_T_max 1.00000
_exptl_absorpt_correction_T_min 0.89500
_exptl_absorpt_correction_type multi-scan
_exptl_absorpt_process_details
;
CrysAlisPro 1.171.38.43f (Rigaku Oxford Diffraction, 2015)
Empirical absorption correction using spherical harmonics,
 implemented in SCALE3 ABSPACK scaling algorithm.
;
_exptl_crystal_colour 'clear light colourless'
_exptl_crystal_colour_lustre clear
_exptl_crystal_colour_modifier light
_exptl_crystal_colour_primary colourless
_exptl_crystal_density_diffrn 1.117
_exptl_crystal_density_method 'not measured'
_exptl_crystal_description block
_exptl_crystal_F_000 1440
_exptl_crystal_size_max 0.56
_exptl_crystal_size_mid 0.48
_exptl_crystal_size_min 0.21
_refine_diff_density_max 0.284
_refine_diff_density_min -0.292
_refine_diff_density_rms 0.046
_refine_ls_extinction_method none
_refine_ls_goodness_of_fit_ref 1.073
_refine_ls_hydrogen_treatment constr
_refine_ls_matrix_type full
_refine_ls_number_parameters 459
_refine_ls_number_reflns 8482
_refine_ls_number_restraints 0
_refine_ls_restrained_S_all 1.073
_refine_ls_R_factor_all 0.0680
_refine_ls_R_factor_gt 0.0494
_refine_ls_shift/su_max 0.000
_refine_ls_shift/su_mean 0.000
_refine_ls_structure_factor_coef Fsqd
_refine_ls_weighting_details 'calc w=1/[\s^2^(Fo^2^)+(0.0395P)^2^+2.2202P] where P=(Fo^2^+2Fc^2^)/3'
_refine_ls_weighting_scheme calc
_refine_ls_wR_factor_gt 0.1130
_refine_ls_wR_factor_ref 0.1251
_reflns_number_gt 6694
_reflns_number_total 8482
_reflns_threshold_expression >2sigma(I)
_cod_data_source_file c8sc03581d3.cif
_cod_data_source_block solidair
_cod_original_cell_volume 3940.67(15)
_cod_database_code 1550306
_chemical_oxdiff_formula 'C H N O B'
_reflns_odcompleteness_completeness 98.90
_reflns_odcompleteness_iscentric 1
_reflns_odcompleteness_theta 26.32
_olex2_refinement_description
;
1. Fixed Uiso
 At 1.2 times of:
  All B(H) groups, All C(H) groups, All C(H,H) groups
 At 1.5 times of:
  All C(H,H,H) groups
2.a Ternary CH refined with riding coordinates:
 C21(H21), C18(H18), C42(H42), C46(H46), C36(H36), B1(H1), C39(H39)
2.b Secondary CH2 refined with riding coordinates:
 C49(H49A,H49B), C43(H43A,H43B), C45(H45A,H45B), C48(H48A,H48B), C44(H44A,
 H44B), C47(H47A,H47B)
2.c Aromatic/amide H refined with riding coordinates:
 C15(H15), C29(H29), C11(H11), C10(H10), C26(H26), C32(H32), C16(H16),
 C28(H28), C7(H7), C14(H14), C9(H9), C25(H25), C8(H8), C33(H33), C27(H27),
 C34(H34)
2.d Idealised Me refined as rotating group:
 C19(H19A,H19B,H19C), C23(H23A,H23B,H23C), C41(H41A,H41B,H41C), C22(H22A,H22B,
 H22C), C20(H20A,H20B,H20C), C37(H37A,H37B,H37C), C38(H38A,H38B,H38C), C40(H40A,
 H40B,H40C)
;
_olex2_date_sample_data_collection 2016-10-04
_olex2_submission_special_instructions 'No special instructions were received'
_oxdiff_exptl_absorpt_empirical_details
;
Empirical correction (ABSPACK) includes:
- Absorption correction using spherical harmonics
- Frame scaling
;
_oxdiff_exptl_absorpt_empirical_full_max 1.309
_oxdiff_exptl_absorpt_empirical_full_min 0.690

loop_
_space_group_symop_id
_space_group_symop_operation_xyz
1 'x, y, z'
2 '-x+1/2, y+1/2, -z+1/2'
3 '-x, -y, -z'
4 'x-1/2, -y-1/2, z-1/2'

loop_
_atom_site_label
_atom_site_type_symbol
_atom_site_fract_x
_atom_site_fract_y
_atom_site_fract_z
_atom_site_U_iso_or_equiv
_atom_site_adp_type
_atom_site_occupancy
_atom_site_calc_flag
_atom_site_refinement_flags_posn
N3 N 0.82470(11) 0.12212(5) 0.24785(8) 0.0138(3) Uani 1 d .
N1 N 1.00154(11) 0.14867(6) 0.22615(8) 0.0138(3) Uani 1 d .
C31 C 1.13453(15) 0.14346(7) 0.11552(11) 0.0196(3) Uani 1 d .
C30 C 1.12288(14) 0.14459(7) 0.20538(11) 0.0162(3) Uani 1 d .
C17 C 0.66236(14) 0.05285(7) 0.20478(11) 0.0169(3) Uani 1 d .
C6 C 0.70052(14) 0.21064(7) 0.20378(10) 0.0149(3) Uani 1 d .
C12 C 0.72429(13) 0.08879(7) 0.26914(10) 0.0148(3) Uani 1 d .
C13 C 0.69761(14) 0.09348(7) 0.35514(10) 0.0162(3) Uani 1 d .
C2 C 0.93685(14) 0.10212(7) 0.24564(10) 0.0146(3) Uani 1 d .
C5 C 0.93105(14) 0.19971(7) 0.21492(10) 0.0148(3) Uani 1 d .
C15 C 0.53986(15) 0.02309(7) 0.31304(12) 0.0223(4) Uani 1 d .
H15 H 0.4773 0.0006 0.3279 0.027 Uiso 1 calc R
C24 C 0.97599(14) 0.04089(7) 0.25717(10) 0.0166(3) Uani 1 d .
C29 C 1.06848(15) 0.01870(7) 0.21479(11) 0.0198(3) Uani 1 d .
H29 H 1.1072 0.0430 0.1797 0.024 Uiso 1 calc R
C35 C 1.21995(15) 0.13937(7) 0.27364(11) 0.0192(3) Uani 1 d .
C11 C 0.62434(15) 0.22405(7) 0.26449(11) 0.0187(3) Uani 1 d .
H11 H 0.6473 0.2147 0.3235 0.022 Uiso 1 calc R
C21 C 0.77011(15) 0.13203(7) 0.42436(10) 0.0189(3) Uani 1 d .
H21 H 0.8015 0.1645 0.3935 0.023 Uiso 1 calc R
C4 C 0.81881(14) 0.18132(6) 0.22631(10) 0.0142(3) Uani 1 d .
C18 C 0.69486(15) 0.04778(7) 0.11245(11) 0.0201(4) Uani 1 d .
H18 H 0.7663 0.0717 0.1102 0.024 Uiso 1 calc R
C49 C 1.16770(14) 0.33184(7) 0.23820(11) 0.0200(3) Uani 1 d .
H49A H 1.2291 0.3443 0.2858 0.024 Uiso 1 calc R
H49B H 1.2084 0.3190 0.1903 0.024 Uiso 1 calc R
C10 C 0.51495(15) 0.25112(7) 0.23786(11) 0.0209(4) Uani 1 d .
H10 H 0.4649 0.2597 0.2790 0.025 Uiso 1 calc R
C26 C 0.95429(16) -0.05520(7) 0.31717(12) 0.0242(4) Uani 1 d .
H26 H 0.9149 -0.0801 0.3509 0.029 Uiso 1 calc R
C32 C 1.25022(17) 0.13634(8) 0.09563(12) 0.0258(4) Uani 1 d .
H32 H 1.2620 0.1355 0.0370 0.031 Uiso 1 calc R
C43 C 1.05580(16) 0.29044(8) 0.35848(11) 0.0231(4) Uani 1 d .
H43A H 1.0237 0.2544 0.3775 0.028 Uiso 1 calc R
H43B H 1.1240 0.3011 0.4021 0.028 Uiso 1 calc R
C19 C 0.59428(16) 0.07061(8) 0.04270(11) 0.0258(4) Uani 1 d .
H19A H 0.5220 0.0490 0.0453 0.039 Uiso 1 calc GR
H19B H 0.6173 0.0663 -0.0146 0.039 Uiso 1 calc GR
H19C H 0.5804 0.1108 0.0536 0.039 Uiso 1 calc GR
C16 C 0.56850(15) 0.02008(7) 0.22907(12) 0.0211(4) Uani 1 d .
H16 H 0.5245 -0.0042 0.1879 0.025 Uiso 1 calc R
C42 C 1.10083(14) 0.27984(7) 0.27041(10) 0.0174(3) Uani 1 d .
H42 H 1.1567 0.2470 0.2782 0.021 Uiso 1 calc R
C28 C 1.10279(16) -0.03901(8) 0.22465(12) 0.0245(4) Uani 1 d .
H28 H 1.1649 -0.0528 0.1967 0.029 Uiso 1 calc R
C46 C 0.89898(15) 0.31833(7) 0.18882(11) 0.0185(3) Uani 1 d .
H46 H 0.8271 0.3097 0.1462 0.022 Uiso 1 calc R
C45 C 0.85831(15) 0.33274(8) 0.27779(12) 0.0239(4) Uani 1 d .
H45A H 0.8151 0.3693 0.2718 0.029 Uiso 1 calc R
H45B H 0.8023 0.3031 0.2905 0.029 Uiso 1 calc R
C48 C 1.08902(15) 0.38430(7) 0.20638(12) 0.0208(4) Uani 1 d .
H48A H 1.1328 0.4086 0.1706 0.025 Uiso 1 calc R
H48B H 1.0756 0.4068 0.2573 0.025 Uiso 1 calc R
C7 C 0.66401(15) 0.22566(7) 0.11568(11) 0.0190(3) Uani 1 d .
H7 H 0.7136 0.2172 0.0742 0.023 Uiso 1 calc R
C44 C 0.95935(16) 0.33729(8) 0.35670(11) 0.0255(4) Uani 1 d .
H44A H 0.9972 0.3750 0.3556 0.031 Uiso 1 calc R
H44B H 0.9244 0.3348 0.4105 0.031 Uiso 1 calc R
C14 C 0.60366(15) 0.05937(7) 0.37555(11) 0.0205(4) Uani 1 d .
H14 H 0.5833 0.0609 0.4319 0.025 Uiso 1 calc R
C9 C 0.47976(15) 0.26554(7) 0.15020(11) 0.0225(4) Uani 1 d .
H9 H 0.4061 0.2835 0.1325 0.027 Uiso 1 calc R
C25 C 0.92029(15) 0.00257(7) 0.30932(11) 0.0209(4) Uani 1 d .
H25 H 0.8597 0.0161 0.3390 0.025 Uiso 1 calc R
C47 C 0.96606(15) 0.36905(7) 0.15247(12) 0.0218(4) Uani 1 d .
H47A H 0.9780 0.3596 0.0929 0.026 Uiso 1 calc R
H47B H 0.9152 0.4032 0.1492 0.026 Uiso 1 calc R
C8 C 0.55438(16) 0.25309(8) 0.08935(11) 0.0242(4) Uani 1 d .
H8 H 0.5313 0.2631 0.0306 0.029 Uiso 1 calc R
C36 C 1.20793(16) 0.14089(8) 0.37084(11) 0.0240(4) Uani 1 d .
H36 H 1.1257 0.1530 0.3759 0.029 Uiso 1 calc R
C33 C 1.34811(17) 0.13051(8) 0.16139(14) 0.0299(4) Uani 1 d .
H33 H 1.4246 0.1255 0.1466 0.036 Uiso 1 calc R
C23 C 0.69228(17) 0.15744(8) 0.48849(12) 0.0273(4) Uani 1 d .
H23A H 0.6185 0.1719 0.4561 0.041 Uiso 1 calc GR
H23B H 0.7348 0.1886 0.5210 0.041 Uiso 1 calc GR
H23C H 0.6748 0.1278 0.5285 0.041 Uiso 1 calc GR
C27 C 1.04606(17) -0.07622(8) 0.27538(12) 0.0270(4) Uani 1 d .
H27 H 1.0692 -0.1149 0.2814 0.032 Uiso 1 calc R
C34 C 1.33320(16) 0.13213(8) 0.24872(13) 0.0266(4) Uani 1 d .
H34 H 1.4002 0.1283 0.2920 0.032 Uiso 1 calc R
B1 B 0.98847(16) 0.26239(8) 0.19398(12) 0.0162(4) Uani 1 d .
H1 H 1.0192 0.2593 0.1378 0.019 Uiso 1 calc R
C41 C 0.98442(17) 0.08619(8) 0.00978(12) 0.0279(4) Uani 1 d .
H41A H 1.0474 0.0671 -0.0150 0.042 Uiso 1 calc GR
H41B H 0.9146 0.0898 -0.0344 0.042 Uiso 1 calc GR
H41C H 0.9646 0.0638 0.0582 0.042 Uiso 1 calc GR
C22 C 0.87798(17) 0.10024(9) 0.47624(12) 0.0291(4) Uani 1 d .
H22A H 0.8503 0.0665 0.5037 0.044 Uiso 1 calc GR
H22B H 0.9188 0.1256 0.5206 0.044 Uiso 1 calc GR
H22C H 0.9323 0.0888 0.4369 0.044 Uiso 1 calc GR
C20 C 0.72691(17) -0.01488(8) 0.09208(12) 0.0266(4) Uani 1 d .
H20A H 0.7931 -0.0277 0.1347 0.040 Uiso 1 calc GR
H20B H 0.7491 -0.0167 0.0343 0.040 Uiso 1 calc GR
H20C H 0.6586 -0.0394 0.0945 0.040 Uiso 1 calc GR
C37 C 1.29529(18) 0.18457(9) 0.42208(13) 0.0333(5) Uani 1 d .
H37A H 1.3766 0.1718 0.4221 0.050 Uiso 1 calc GR
H37B H 1.2795 0.1872 0.4816 0.050 Uiso 1 calc GR
H37C H 1.2843 0.2219 0.3945 0.050 Uiso 1 calc GR
C38 C 1.22936(18) 0.08107(9) 0.41380(13) 0.0321(4) Uani 1 d .
H38A H 1.1727 0.0539 0.3839 0.048 Uiso 1 calc GR
H38B H 1.2191 0.0834 0.4746 0.048 Uiso 1 calc GR
H38C H 1.3097 0.0684 0.4098 0.048 Uiso 1 calc GR
C40 C 1.0514(2) 0.18313(9) -0.03585(13) 0.0414(5) Uani 1 d .
H40A H 1.0829 0.2201 -0.0151 0.062 Uiso 1 calc GR
H40B H 0.9778 0.1886 -0.0757 0.062 Uiso 1 calc GR
H40C H 1.1088 0.1637 -0.0658 0.062 Uiso 1 calc GR
C39 C 1.02697(17) 0.14644(8) 0.04235(11) 0.0236(4) Uani 1 d .
H39 H 0.9608 0.1648 0.0668 0.028 Uiso 1 calc R

loop_
_atom_site_aniso_label
_atom_site_aniso_U_11
_atom_site_aniso_U_22
_atom_site_aniso_U_33
_atom_site_aniso_U_23
_atom_site_aniso_U_13
_atom_site_aniso_U_12
N3 0.0139(6) 0.0124(6) 0.0148(6) 0.0001(5) 0.0018(5) -0.0003(5)
N1 0.0131(6) 0.0139(6) 0.0142(6) 0.0004(5) 0.0018(5) -0.0002(5)
C31 0.0248(9) 0.0126(8) 0.0225(8) 0.0001(6) 0.0075(7) 0.0013(7)
C30 0.0150(8) 0.0132(7) 0.0211(8) -0.0017(6) 0.0046(6) 0.0007(6)
C17 0.0165(8) 0.0140(8) 0.0194(8) -0.0004(6) 0.0002(6) 0.0029(6)
C6 0.0156(8) 0.0115(7) 0.0171(8) -0.0014(6) 0.0015(6) -0.0016(6)
C12 0.0119(7) 0.0131(7) 0.0191(8) 0.0036(6) 0.0015(6) 0.0011(6)
C13 0.0160(8) 0.0150(8) 0.0170(8) 0.0023(6) 0.0007(6) 0.0032(6)
C2 0.0158(8) 0.0156(8) 0.0121(7) 0.0000(6) 0.0011(6) 0.0000(6)
C5 0.0171(8) 0.0150(8) 0.0119(7) -0.0026(6) 0.0013(6) 0.0026(6)
C15 0.0175(8) 0.0163(8) 0.0342(10) 0.0025(7) 0.0074(7) -0.0016(7)
C24 0.0155(8) 0.0152(8) 0.0176(8) 0.0000(6) -0.0027(6) 0.0018(6)
C29 0.0225(9) 0.0178(8) 0.0188(8) 0.0001(6) 0.0025(7) 0.0012(7)
C35 0.0163(8) 0.0166(8) 0.0241(9) -0.0013(7) 0.0017(7) 0.0008(6)
C11 0.0202(8) 0.0188(8) 0.0168(8) 0.0012(6) 0.0021(7) 0.0018(7)
C21 0.0206(8) 0.0208(8) 0.0150(8) 0.0010(6) 0.0014(7) 0.0007(7)
C4 0.0179(8) 0.0123(7) 0.0122(7) -0.0003(6) 0.0013(6) 0.0004(6)
C18 0.0207(8) 0.0201(8) 0.0188(8) -0.0042(7) 0.0011(7) -0.0005(7)
C49 0.0160(8) 0.0196(8) 0.0240(9) -0.0019(7) 0.0017(7) -0.0027(7)
C10 0.0178(8) 0.0228(9) 0.0227(9) -0.0022(7) 0.0050(7) 0.0033(7)
C26 0.0274(9) 0.0175(8) 0.0269(9) 0.0068(7) 0.0018(8) 0.0016(7)
C32 0.0327(10) 0.0200(9) 0.0283(9) -0.0012(7) 0.0160(8) 0.0016(7)
C43 0.0276(9) 0.0241(9) 0.0167(8) -0.0008(7) 0.0008(7) -0.0037(7)
C19 0.0307(10) 0.0258(9) 0.0196(8) -0.0016(7) -0.0006(7) 0.0039(8)
C16 0.0186(8) 0.0159(8) 0.0281(9) -0.0024(7) 0.0008(7) -0.0019(7)
C42 0.0189(8) 0.0156(8) 0.0173(8) -0.0006(6) 0.0011(6) 0.0006(6)
C28 0.0278(9) 0.0208(9) 0.0245(9) -0.0024(7) 0.0031(7) 0.0070(7)
C46 0.0175(8) 0.0160(8) 0.0215(8) -0.0025(6) 0.0010(7) -0.0024(6)
C45 0.0216(9) 0.0205(9) 0.0308(10) -0.0068(7) 0.0080(7) -0.0002(7)
C48 0.0203(9) 0.0155(8) 0.0267(9) -0.0005(7) 0.0042(7) -0.0034(7)
C7 0.0193(8) 0.0212(8) 0.0168(8) -0.0013(6) 0.0036(7) 0.0023(7)
C44 0.0309(10) 0.0256(9) 0.0218(9) -0.0088(7) 0.0094(8) -0.0044(8)
C14 0.0211(9) 0.0206(8) 0.0210(8) 0.0047(7) 0.0071(7) 0.0029(7)
C9 0.0180(8) 0.0220(9) 0.0257(9) -0.0016(7) -0.0017(7) 0.0057(7)
C25 0.0200(9) 0.0211(8) 0.0209(8) 0.0032(7) 0.0006(7) 0.0024(7)
C47 0.0234(9) 0.0146(8) 0.0263(9) 0.0017(7) 0.0001(7) 0.0005(7)
C8 0.0259(9) 0.0274(9) 0.0178(8) 0.0010(7) -0.0017(7) 0.0068(8)
C36 0.0187(9) 0.0305(10) 0.0213(9) -0.0014(7) -0.0024(7) 0.0050(7)
C33 0.0212(9) 0.0258(10) 0.0464(12) -0.0020(8) 0.0168(9) 0.0027(7)
C23 0.0291(10) 0.0331(10) 0.0198(9) -0.0051(8) 0.0042(7) -0.0001(8)
C27 0.0365(10) 0.0153(8) 0.0277(9) 0.0040(7) 0.0000(8) 0.0083(7)
C34 0.0156(8) 0.0236(9) 0.0397(11) -0.0011(8) 0.0021(8) 0.0027(7)
B1 0.0186(9) 0.0156(9) 0.0151(8) -0.0015(7) 0.0046(7) -0.0014(7)
C41 0.0329(10) 0.0276(10) 0.0228(9) -0.0033(8) 0.0029(8) 0.0005(8)
C22 0.0274(10) 0.0345(10) 0.0228(9) -0.0028(8) -0.0051(8) 0.0056(8)
C20 0.0286(10) 0.0257(9) 0.0245(9) -0.0082(7) 0.0012(8) 0.0046(8)
C37 0.0317(11) 0.0334(11) 0.0301(10) -0.0046(8) -0.0107(8) 0.0056(9)
C38 0.0310(10) 0.0371(11) 0.0259(10) 0.0050(8) -0.0035(8) -0.0004(9)
C40 0.0666(15) 0.0339(11) 0.0230(10) 0.0052(9) 0.0048(10) -0.0038(11)
C39 0.0332(10) 0.0217(9) 0.0165(8) -0.0022(7) 0.0057(7) 0.0032(7)

loop_
_atom_type_symbol
_atom_type_description
_atom_type_scat_dispersion_real
_atom_type_scat_dispersion_imag
_atom_type_scat_source
C C 0.0033 0.0016 'International Tables Vol C Tables 4.2.6.8 and 6.1.1.4'
H H 0.0000 0.0000 'International Tables Vol C Tables 4.2.6.8 and 6.1.1.4'
B B 0.0013 0.0007 'International Tables Vol C Tables 4.2.6.8 and 6.1.1.4'
N N 0.0061 0.0033 'International Tables Vol C Tables 4.2.6.8 and 6.1.1.4'

loop_
_geom_angle_atom_site_label_1
_geom_angle_atom_site_label_2
_geom_angle_atom_site_label_3
_geom_angle
C2 N3 C12 126.18(13)
C2 N3 C4 109.72(13)
C4 N3 C12 124.10(13)
C2 N1 C30 123.47(13)
C2 N1 C5 112.11(12)
C5 N1 C30 123.72(13)
C30 C31 C39 122.81(14)
C32 C31 C30 116.61(16)
C32 C31 C39 120.50(15)
C31 C30 N1 116.64(14)
C35 C30 N1 119.54(14)
C35 C30 C31 123.76(15)
C12 C17 C18 122.84(14)
C12 C17 C16 116.71(15)
C16 C17 C18 120.44(15)
C11 C6 C4 124.39(14)
C11 C6 C7 118.28(15)
C7 C6 C4 117.34(14)
C17 C12 N3 118.66(14)
C17 C12 C13 123.99(14)
C13 C12 N3 117.32(14)
C12 C13 C21 122.27(14)
C14 C13 C12 116.58(15)
C14 C13 C21 121.10(14)
N3 C2 N1 105.67(13)
N3 C2 C24 125.80(14)
N1 C2 C24 128.44(14)
N1 C5 B1 121.93(13)
C4 C5 N1 103.71(13)
C4 C5 B1 134.35(14)
C16 C15 H15 119.7
C16 C15 C14 120.54(15)
C14 C15 H15 119.7
C29 C24 C2 121.27(15)
C25 C24 C2 121.23(14)
C25 C24 C29 117.49(15)
C24 C29 H29 119.6
C28 C29 C24 120.79(16)
C28 C29 H29 119.6
C30 C35 C36 123.96(14)
C34 C35 C30 116.43(16)
C34 C35 C36 119.61(15)
C6 C11 H11 119.6
C10 C11 C6 120.74(15)
C10 C11 H11 119.6
C13 C21 H21 107.6
C13 C21 C23 112.04(14)
C13 C21 C22 112.38(14)
C23 C21 H21 107.6
C23 C21 C22 109.45(14)
C22 C21 H21 107.6
N3 C4 C6 120.41(13)
C5 C4 N3 108.69(13)
C5 C4 C6 129.78(14)
C17 C18 H18 107.7
C17 C18 C19 111.72(14)
C17 C18 C20 111.09(14)
C19 C18 H18 107.7
C19 C18 C20 110.69(14)
C20 C18 H18 107.7
H49A C49 H49B 107.5
C42 C49 H49A 108.4
C42 C49 H49B 108.4
C48 C49 H49A 108.4
C48 C49 H49B 108.4
C48 C49 C42 115.56(13)
C11 C10 H10 119.8
C11 C10 C9 120.32(15)
C9 C10 H10 119.8
C25 C26 H26 119.6
C27 C26 H26 119.6
C27 C26 C25 120.77(17)
C31 C32 H32 119.4
C33 C32 C31 121.20(17)
C33 C32 H32 119.4
H43A C43 H43B 107.5
C42 C43 H43A 108.5
C42 C43 H43B 108.5
C44 C43 H43A 108.5
C44 C43 H43B 108.5
C44 C43 C42 115.18(14)
C18 C19 H19A 109.5
C18 C19 H19B 109.5
C18 C19 H19C 109.5
H19A C19 H19B 109.5
H19A C19 H19C 109.5
H19B C19 H19C 109.5
C17 C16 H16 119.4
C15 C16 C17 121.17(16)
C15 C16 H16 119.4
C49 C42 H42 107.9
C49 C42 B1 108.81(13)
C43 C42 C49 113.75(13)
C43 C42 H42 107.9
C43 C42 B1 110.43(13)
B1 C42 H42 107.9
C29 C28 H28 119.5
C27 C28 C29 120.91(17)
C27 C28 H28 119.5
C45 C46 H46 108.1
C45 C46 B1 113.04(14)
C47 C46 H46 108.1
C47 C46 C45 112.65(14)
C47 C46 B1 106.60(13)
B1 C46 H46 108.1
C46 C45 H45A 108.4
C46 C45 H45B 108.4
H45A C45 H45B 107.4
C44 C45 C46 115.57(14)
C44 C45 H45A 108.4
C44 C45 H45B 108.4
C49 C48 H48A 108.6
C49 C48 H48B 108.6
C49 C48 C47 114.71(13)
H48A C48 H48B 107.6
C47 C48 H48A 108.6
C47 C48 H48B 108.6
C6 C7 H7 119.6
C8 C7 C6 120.77(15)
C8 C7 H7 119.6
C43 C44 C45 113.82(14)
C43 C44 H44A 108.8
C43 C44 H44B 108.8
C45 C44 H44A 108.8
C45 C44 H44B 108.8
H44A C44 H44B 107.7
C13 C14 H14 119.5
C15 C14 C13 121.01(15)
C15 C14 H14 119.5
C10 C9 H9 120.1
C8 C9 C10 119.77(16)
C8 C9 H9 120.1
C24 C25 H25 119.5
C26 C25 C24 120.93(16)
C26 C25 H25 119.5
C46 C47 H47A 108.5
C46 C47 H47B 108.5
C48 C47 C46 115.27(14)
C48 C47 H47A 108.5
C48 C47 H47B 108.5
H47A C47 H47B 107.5
C7 C8 H8 119.9
C9 C8 C7 120.13(16)
C9 C8 H8 119.9
C35 C36 H36 108.1
C35 C36 C37 111.88(15)
C35 C36 C38 111.76(15)
C37 C36 H36 108.1
C38 C36 H36 108.1
C38 C36 C37 108.85(15)
C32 C33 H33 119.7
C34 C33 C32 120.50(16)
C34 C33 H33 119.7
C21 C23 H23A 109.5
C21 C23 H23B 109.5
C21 C23 H23C 109.5
H23A C23 H23B 109.5
H23A C23 H23C 109.5
H23B C23 H23C 109.5
C26 C27 H27 120.5
C28 C27 C26 119.09(16)
C28 C27 H27 120.5
C35 C34 H34 119.3
C33 C34 C35 121.49(17)
C33 C34 H34 119.3
C5 B1 C42 111.13(13)
C5 B1 H1 108.2
C42 B1 H1 108.2
C46 B1 C5 116.74(13)
C46 B1 C42 104.07(13)
C46 B1 H1 108.2
H41A C41 H41B 109.5
H41A C41 H41C 109.5
H41B C41 H41C 109.5
C39 C41 H41A 109.5
C39 C41 H41B 109.5
C39 C41 H41C 109.5
C21 C22 H22A 109.5
C21 C22 H22B 109.5
C21 C22 H22C 109.5
H22A C22 H22B 109.5
H22A C22 H22C 109.5
H22B C22 H22C 109.5
C18 C20 H20A 109.5
C18 C20 H20B 109.5
C18 C20 H20C 109.5
H20A C20 H20B 109.5
H20A C20 H20C 109.5
H20B C20 H20C 109.5
C36 C37 H37A 109.5
C36 C37 H37B 109.5
C36 C37 H37C 109.5
H37A C37 H37B 109.5
H37A C37 H37C 109.5
H37B C37 H37C 109.5
C36 C38 H38A 109.5
C36 C38 H38B 109.5
C36 C38 H38C 109.5
H38A C38 H38B 109.5
H38A C38 H38C 109.5
H38B C38 H38C 109.5
H40A C40 H40B 109.5
H40A C40 H40C 109.5
H40B C40 H40C 109.5
C39 C40 H40A 109.5
C39 C40 H40B 109.5
C39 C40 H40C 109.5
C31 C39 C41 111.99(14)
C31 C39 C40 112.82(16)
C31 C39 H39 107.5
C41 C39 H39 107.5
C40 C39 C41 109.31(15)
C40 C39 H39 107.5

loop_
_geom_bond_atom_site_label_1
_geom_bond_atom_site_label_2
_geom_bond_distance
N3 C12 1.4443(19)
N3 C2 1.3483(19)
N3 C4 1.4044(19)
N1 C30 1.4512(19)
N1 C2 1.356(2)
N1 C5 1.4152(19)
C31 C30 1.407(2)
C31 C32 1.391(2)
C31 C39 1.523(2)
C30 C35 1.399(2)
C17 C12 1.393(2)
C17 C18 1.523(2)
C17 C16 1.395(2)
C6 C11 1.394(2)
C6 C4 1.486(2)
C6 C7 1.397(2)
C12 C13 1.403(2)
C13 C21 1.524(2)
C13 C14 1.391(2)
C2 C24 1.482(2)
C5 C4 1.368(2)
C5 B1 1.635(2)
C15 H15 0.9300
C15 C16 1.379(2)
C15 C14 1.389(2)
C24 C29 1.405(2)
C24 C25 1.403(2)
C29 H29 0.9300
C29 C28 1.388(2)
C35 C36 1.521(2)
C35 C34 1.395(2)
C11 H11 0.9300
C11 C10 1.385(2)
C21 H21 0.9800
C21 C23 1.531(2)
C21 C22 1.533(2)
C18 H18 0.9800
C18 C19 1.529(2)
C18 C20 1.534(2)
C49 H49A 0.9700
C49 H49B 0.9700
C49 C42 1.537(2)
C49 C48 1.535(2)
C10 H10 0.9300
C10 C9 1.386(2)
C26 H26 0.9300
C26 C25 1.387(2)
C26 C27 1.384(3)
C32 H32 0.9300
C32 C33 1.383(3)
C43 H43A 0.9700
C43 H43B 0.9700
C43 C42 1.535(2)
C43 C44 1.528(2)
C19 H19A 0.9600
C19 H19B 0.9600
C19 H19C 0.9600
C16 H16 0.9300
C42 H42 0.9800
C42 B1 1.639(2)
C28 H28 0.9300
C28 C27 1.379(3)
C46 H46 0.9800
C46 C45 1.543(2)
C46 C47 1.542(2)
C46 B1 1.631(2)
C45 H45A 0.9700
C45 H45B 0.9700
C45 C44 1.534(3)
C48 H48A 0.9700
C48 H48B 0.9700
C48 C47 1.541(2)
C7 H7 0.9300
C7 C8 1.390(2)
C44 H44A 0.9700
C44 H44B 0.9700
C14 H14 0.9300
C9 H9 0.9300
C9 C8 1.379(2)
C25 H25 0.9300
C47 H47A 0.9700
C47 H47B 0.9700
C8 H8 0.9300
C36 H36 0.9800
C36 C37 1.538(3)
C36 C38 1.533(3)
C33 H33 0.9300
C33 C34 1.378(3)
C23 H23A 0.9600
C23 H23B 0.9600
C23 H23C 0.9600
C27 H27 0.9300
C34 H34 0.9300
B1 H1 0.9800
C41 H41A 0.9600
C41 H41B 0.9600
C41 H41C 0.9600
C41 C39 1.529(2)
C22 H22A 0.9600
C22 H22B 0.9600
C22 H22C 0.9600
C20 H20A 0.9600
C20 H20B 0.9600
C20 H20C 0.9600
C37 H37A 0.9600
C37 H37B 0.9600
C37 H37C 0.9600
C38 H38A 0.9600
C38 H38B 0.9600
C38 H38C 0.9600
C40 H40A 0.9600
C40 H40B 0.9600
C40 H40C 0.9600
C40 C39 1.529(3)
C39 H39 0.9800

loop_
_geom_torsion_atom_site_label_1
_geom_torsion_atom_site_label_2
_geom_torsion_atom_site_label_3
_geom_torsion_atom_site_label_4
_geom_torsion
N3 C12 C13 C21 0.2(2)
N3 C12 C13 C14 -177.55(13)
N3 C2 C24 C29 148.98(16)
N3 C2 C24 C25 -29.6(2)
N1 C30 C35 C36 -3.5(2)
N1 C30 C35 C34 176.24(15)
N1 C2 C24 C29 -27.0(3)
N1 C2 C24 C25 154.39(16)
N1 C5 C4 N3 2.83(16)
N1 C5 C4 C6 -164.89(15)
N1 C5 B1 C42 -57.08(18)
N1 C5 B1 C46 -176.20(13)
C31 C30 C35 C36 179.66(16)
C31 C30 C35 C34 -0.6(2)
C31 C32 C33 C34 -0.6(3)
C30 N1 C2 N3 -171.08(13)
C30 N1 C2 C24 5.5(2)
C30 N1 C5 C4 169.11(14)
C30 N1 C5 B1 -11.2(2)
C30 C31 C32 C33 0.2(2)
C30 C31 C39 C41 -94.70(19)
C30 C31 C39 C40 141.45(17)
C30 C35 C36 C37 -128.95(17)
C30 C35 C36 C38 108.69(18)
C30 C35 C34 C33 0.3(3)
C17 C12 C13 C21 178.14(15)
C17 C12 C13 C14 0.4(2)
C6 C11 C10 C9 -0.3(3)
C6 C7 C8 C9 -0.4(3)
C12 N3 C2 N1 -177.68(13)
C12 N3 C2 C24 5.6(2)
C12 N3 C4 C6 -14.3(2)
C12 N3 C4 C5 176.58(14)
C12 C17 C18 C19 -114.91(17)
C12 C17 C18 C20 120.95(17)
C12 C17 C16 C15 -0.5(2)
C12 C13 C21 C23 147.47(15)
C12 C13 C21 C22 -88.81(19)
C12 C13 C14 C15 -0.5(2)
C2 N3 C12 C17 -78.9(2)
C2 N3 C12 C13 99.18(18)
C2 N3 C4 C6 165.80(13)
C2 N3 C4 C5 -3.28(17)
C2 N1 C30 C31 96.78(18)
C2 N1 C30 C35 -80.31(19)
C2 N1 C5 C4 -1.58(17)
C2 N1 C5 B1 178.09(13)
C2 C24 C29 C28 -178.70(15)
C2 C24 C25 C26 177.55(16)
C5 N1 C30 C31 -72.87(19)
C5 N1 C30 C35 110.04(17)
C5 N1 C2 N3 -0.36(17)
C5 N1 C2 C24 176.25(15)
C24 C29 C28 C27 0.8(3)
C29 C24 C25 C26 -1.1(2)
C29 C28 C27 C26 -0.4(3)
C11 C6 C4 N3 72.3(2)
C11 C6 C4 C5 -121.20(19)
C11 C6 C7 C8 -0.2(2)
C11 C10 C9 C8 -0.3(3)
C21 C13 C14 C15 -178.21(15)
C4 N3 C12 C17 101.26(17)
C4 N3 C12 C13 -80.65(19)
C4 N3 C2 N1 2.17(16)
C4 N3 C2 C24 -174.56(14)
C4 C6 C11 C10 -179.53(15)
C4 C6 C7 C8 179.85(15)
C4 C5 B1 C42 122.48(19)
C4 C5 B1 C46 3.4(3)
C18 C17 C12 N3 -0.9(2)
C18 C17 C12 C13 -178.81(15)
C18 C17 C16 C15 178.38(15)
C49 C42 B1 C5 168.20(13)
C49 C42 B1 C46 -65.35(15)
C49 C48 C47 C46 42.9(2)
C10 C9 C8 C7 0.6(3)
C32 C31 C30 N1 -176.57(14)
C32 C31 C30 C35 0.4(2)
C32 C31 C39 C41 81.9(2)
C32 C31 C39 C40 -42.0(2)
C32 C33 C34 C35 0.3(3)
C43 C42 B1 C5 -66.28(17)
C43 C42 B1 C46 60.18(16)
C16 C17 C12 N3 178.01(14)
C16 C17 C12 C13 0.1(2)
C16 C17 C18 C19 66.3(2)
C16 C17 C18 C20 -57.9(2)
C16 C15 C14 C13 0.0(3)
C42 C49 C48 C47 -39.9(2)
C42 C43 C44 C45 46.0(2)
C46 C45 C44 C43 -41.7(2)
C45 C46 C47 C48 66.91(19)
C45 C46 B1 C5 65.61(18)
C45 C46 B1 C42 -57.24(16)
C48 C49 C42 C43 -70.90(19)
C48 C49 C42 B1 52.66(18)
C7 C6 C11 C10 0.5(2)
C7 C6 C4 N3 -107.74(17)
C7 C6 C4 C5 58.7(2)
C44 C43 C42 C49 65.14(19)
C44 C43 C42 B1 -57.54(19)
C14 C13 C21 C23 -34.9(2)
C14 C13 C21 C22 88.80(19)
C14 C15 C16 C17 0.5(3)
C25 C24 C29 C28 0.0(2)
C25 C26 C27 C28 -0.8(3)
C47 C46 C45 C44 -70.64(19)
C47 C46 B1 C5 -170.09(13)
C47 C46 B1 C42 67.05(15)
C36 C35 C34 C33 180.00(16)
C27 C26 C25 C24 1.5(3)
C34 C35 C36 C37 51.4(2)
C34 C35 C36 C38 -71.0(2)
B1 C5 C4 N3 -176.78(15)
B1 C5 C4 C6 15.5(3)
B1 C46 C45 C44 50.29(19)
B1 C46 C47 C48 -57.63(18)
C39 C31 C30 N1 0.1(2)
C39 C31 C30 C35 177.10(15)
C39 C31 C32 C33 -176.57(16)
